data_5000231
loop_
_publ_author_name
'Chao, G Y'

_publ_section_title
;
The crystal structure of Carletonite, K Na4 Ca4 Si8 O18 (C O3)4 F.5 (O
H).5) H2 O, a double-sheet silicate
;
_journal_name_full 'American Mineralogist'
_journal_page_first 765
_journal_page_last 778
_journal_volume 57
_journal_year 1972
_chemical_formula_analytical
;
K.74 Na3.56 Ca3.74 Mg.03 Si7.89 Al.11 O18 (C O3)3.65 (F.41 (O H).74)
(H2 O)2.05
;
_chemical_formula_sum 'Al0.11 Ca3.76 F0.41 H4.03 K0.882 Na3.65 O31.51 Si7.75'
_chemical_name_mineral Carletonite
_chemical_name_systematic
;
Aluminium calcium potassium sodium silicate carbonate fluoride
hydroxide hydrate *
;
_space_group_IT_number 127
_symmetry_cell_setting tetragonal
_symmetry_Int_Tables_number 127
_symmetry_space_group_name_Hall '-P 4 2ab'
_symmetry_space_group_name_H-M 'P 4/m b m'
_cell_angle_alpha 90
_cell_angle_beta 90
_cell_angle_gamma 90
_cell_formula_units_Z 4
_cell_length_a 13.178(3)
_cell_length_b 13.178
_cell_length_c 16.69499(400)
_cell_volume 2899.2
_exptl_crystal_density_meas 2.45(1)
_refine_ls_R_factor_all 0.0368
_cod_original_formula_sum
;
H4.03 Al.11 Ca3.76 F.41 K.882 Na3.65 O31.51 Si7.75
;
_cod_database_code 5000231

loop_
_symmetry_equiv_pos_as_xyz
x,y,z
-x,-y,z
1/2+x,1/2-y,z
1/2-x,1/2+y,z
-y,x,z
y,-x,z
1/2+y,1/2+x,z
1/2-y,1/2-x,z
-x,-y,-z
x,y,-z
1/2-x,1/2+y,-z
1/2+x,1/2-y,-z
y,-x,-z
-y,x,-z
1/2-y,1/2-x,-z
1/2+y,1/2+x,-z

loop_
_atom_site_label
_atom_site_type_symbol
_atom_site_symmetry_multiplicity
_atom_site_Wyckoff_symbol
_atom_site_fract_x
_atom_site_fract_y
_atom_site_fract_z
_atom_site_occupancy
_atom_site_attached_hydrogens
_atom_site_calc_flag
Si1 Si4+ 16 l 0.0731(1) 0.2644(1) 0.4077(1) 0.965(6) 0 d
Si2 Si4+ 16 l 0.2162(1) 0.1189(1) 0.3077(1) 0.972(6) 0 d
Al1 Al3+ 16 l 0.2162(1) 0.1189(1) 0.3077(1) 0.028(6) 0 d
Ca1 Ca2+ 16 l 0.0604(1) 0.1773(1) 0.1416 0.940(4) 0 d
K1 K1+ 4 f 0.5 0. 0.2962(1) 0.882(8) 0 d
Na1 Na1+ 4 e 0. 0. 0.2754(2) 0.923(14) 0 d
Na2 Na1+ 8 k 0.1399(3) 0.6399(3) 0.1424(2) 0.905(11) 0 d
Na3 Na1+ 4 g 0.2227(4) 0.2773(4) 0. 0.925(14) 0 d
C1 C4+ 8 i 0.2127(5) 0.0572(5) 0. 1. 0 d
C2 C4+ 8 k 0.1197(7) 0.3803(7) 0.1674(4) 1. 0 d
O1 O2- 16 l 0.1475(2) 0.1807(2) 0.3722(2) 1.014(10) 0 d
O2 O2- 16 l 0.2718(2) 0.0308(2) 0.3559(2) 1.004 0 d
O3 O2- 16 l 0.1517(2) 0.0783(2) 0.2357(2) 0.991(10) 0 d
O4 O2- 8 k 0.3072(4) 0.1928(4) 0.2776(2) 1.019 0 d
O5 O2- 8 k 0.1251(5) 0.3749(5) 0.4020(3) 1.005(15) 0 d
O6 O2- 8 j 0.0509(3) 0.2358(3) 0.5 1.025(15) 0 d
O7 O2- 16 l 0.2110(2) 0.1046(2) 0.0674(2) 0.97(1) 0 d
O8 O2- 8 k 0.1834(5) 0.3166(5) 0.1360(3) 0.984(15) 0 d
O9 O2- 8 i 0.0389(3) 0.2146(4) 0. 0.969(16) 0 d
O10 O2- 16 l 0.0306(2) 0.3497(2) 0.1825(2) 0.913(10) 0 d
O11 O2- 4 e 0. 0. 0.4157(6) 0.791(23) 2 d
O12 O2- 4 g 0.4452(30) 0.0548(30) 0. 0.554(29) 2 d
F1 F1- 4 e 0. 0. 0.1179(3) 0.41 0 d
O13 O2- 4 e 0. 0. 0.1179(3) 0.59 1 d
H1 H1+ 4 ? -1. -1. -1. 4.03 0 dum

loop_
_atom_type_symbol
_atom_type_oxidation_number
Si4+ 4.000
Al3+ 3.000
Ca2+ 2.000
K1+ 1.000
Na1+ 1.000
C4+ 4.000
O2- -2.000
F1- -1.000
H1+ 1.000
